data_7131197
loop_
_publ_author_name
'Khandelia, Tamanna'
'Ghosh, Subhendu'
'Patel, Bhisma K.'

_publ_section_title
;
 Dearomative bis-functionalization of quinoxalines and
 bis-<i>N</i>-arylation of (benz)imidazoles <i>via</i> Cu(II)-mediated
 addition of boronic acids.
;
_journal_issue 15
_journal_name_full 'Chemical communications (Cambridge, England)'
_journal_page_first 2118
_journal_page_last 2121
_journal_paper_doi 10.1039/d2cc06399a
_journal_volume 59
_journal_year 2023
_chemical_formula_sum 'C16 H13 F3 N2 O3 S'
_chemical_formula_weight 370.34
_space_group_crystal_system orthorhombic
_space_group_IT_number 62
_space_group_name_Hall '-P 2ac 2n'
_space_group_name_H-M_alt 'P n m a'
_atom_sites_solution_hydrogens geom
_audit_creation_method SHELXL-2019/1
_audit_update_record
;
2022-10-26 deposited with the CCDC.	2023-01-19 downloaded from the CCDC.
;
_cell_angle_alpha 90
_cell_angle_beta 90
_cell_angle_gamma 90
_cell_formula_units_Z 4
_cell_length_a 10.1440(5)
_cell_length_b 17.4540(9)
_cell_length_c 9.2908(5)
_cell_measurement_reflns_used 9788
_cell_measurement_temperature 298(2)
_cell_measurement_theta_max 26.10
_cell_measurement_theta_min 2.97
_cell_volume 1644.97(15)
_computing_structure_refinement 'SHELXL-2019/1 (Sheldrick, 2019)'
_diffrn_ambient_temperature 298(2)
_diffrn_measured_fraction_theta_full 0.993
_diffrn_measured_fraction_theta_max 0.993
_diffrn_measurement_device_type 'Bruker APEX-II CCD'
_diffrn_measurement_method '\f and \w scans'
_diffrn_radiation_type MoK\a
_diffrn_radiation_wavelength 0.71073
_diffrn_reflns_av_R_equivalents 0.0620
_diffrn_reflns_av_unetI/netI 0.0186
_diffrn_reflns_Laue_measured_fraction_full 0.993
_diffrn_reflns_Laue_measured_fraction_max 0.993
_diffrn_reflns_limit_h_max 12
_diffrn_reflns_limit_h_min -12
_diffrn_reflns_limit_k_max 20
_diffrn_reflns_limit_k_min -20
_diffrn_reflns_limit_l_max 11
_diffrn_reflns_limit_l_min -11
_diffrn_reflns_number 41668
_diffrn_reflns_point_group_measured_fraction_full 0.993
_diffrn_reflns_point_group_measured_fraction_max 0.993
_diffrn_reflns_theta_full 25.049
_diffrn_reflns_theta_max 25.049
_diffrn_reflns_theta_min 2.483
_exptl_absorpt_coefficient_mu 0.247
_exptl_absorpt_correction_type multi-scan
_exptl_absorpt_process_details multi-scan
_exptl_crystal_colour colourless
_exptl_crystal_density_diffrn 1.495
_exptl_crystal_description needle
_exptl_crystal_F_000 760
_exptl_crystal_size_max 0.32
_exptl_crystal_size_mid 0.30
_exptl_crystal_size_min 0.28
_exptl_transmission_factor_max 0.7454
_exptl_transmission_factor_min 0.5754
_refine_diff_density_max 0.498
_refine_diff_density_min -0.408
_refine_diff_density_rms 0.058
_refine_ls_extinction_method none
_refine_ls_goodness_of_fit_ref 1.098
_refine_ls_hydrogen_treatment constr
_refine_ls_matrix_type full
_refine_ls_number_parameters 121
_refine_ls_number_reflns 1499
_refine_ls_number_restraints 0
_refine_ls_restrained_S_all 1.098
_refine_ls_R_factor_all 0.0883
_refine_ls_R_factor_gt 0.0747
_refine_ls_shift/su_max 0.000
_refine_ls_shift/su_mean 0.000
_refine_ls_structure_factor_coef Fsqd
_refine_ls_weighting_details 'w=1/[\s^2^(Fo^2^)+(0.0000P)^2^+3.0000P] where P=(Fo^2^+2Fc^2^)/3'
_refine_ls_weighting_scheme calc
_refine_ls_wR_factor_gt 0.1379
_refine_ls_wR_factor_ref 0.1477
_reflns_Friedel_coverage 0.000
_reflns_number_gt 1223
_reflns_number_total 1499
_reflns_threshold_expression 'I > 2\s(I)'
_cod_data_source_file d2cc06399a2.cif
_cod_data_source_block TK-BIM-1_b
_cod_depositor_comments 'Adding full bibliography for 7131195--7131197.cif.'
_cod_database_code 7131197
_shelx_shelxl_version_number 2019/1
_shelx_space_group_comment
;
The symmetry employed for this shelxl refinement is uniquely defined
by the following loop, which should always be used as a source of
symmetry information in preference to the above space-group names.
They are only intended as comments.
;

loop_
_space_group_symop_operation_xyz
'x, y, z'
'-x+1/2, -y, z+1/2'
'x+1/2, -y+1/2, -z+1/2'
'-x, y+1/2, -z'
'-x, -y, -z'
'x-1/2, y, -z-1/2'
'-x-1/2, y-1/2, z-1/2'
'x, -y-1/2, z'

loop_
_atom_site_label
_atom_site_type_symbol
_atom_site_fract_x
_atom_site_fract_y
_atom_site_fract_z
_atom_site_U_iso_or_equiv
_atom_site_adp_type
_atom_site_occupancy
_atom_site_site_symmetry_order
_atom_site_calc_flag
_atom_site_refinement_flags_posn
_atom_site_refinement_flags_adp
_atom_site_refinement_flags_occupancy
_atom_site_disorder_assembly
_atom_site_disorder_group
N002 N 0.0571(2) 0.18799(16) 0.6107(3) 0.0529(7) Uani 1 1 d . . . . .
C1 C 0.1014(3) 0.1098(2) 0.6170(4) 0.0614(9) Uani 1 1 d . . . . .
C008 C 0.1339(4) 0.250000 0.6140(4) 0.0523(11) Uani 1 2 d S T P . .
H008 H 0.225500 0.250000 0.617919 0.063 Uiso 1 2 calc R U P . .
C2 C 0.1791(7) -0.0388(3) 0.6335(6) 0.1089(19) Uani 1 1 d . . . . .
H2 H 0.205714 -0.089654 0.639335 0.131 Uiso 1 1 calc R U . . .
C009 C 0.2125(4) 0.0886(3) 0.5442(4) 0.0800(12) Uani 1 1 d . . . . .
H009 H 0.260220 0.123774 0.490145 0.096 Uiso 1 1 calc R U . . .
C3 C -0.0733(3) 0.2120(2) 0.6059(3) 0.0612(9) Uani 1 1 d . . . . .
H3 H -0.147281 0.180580 0.603229 0.073 Uiso 1 1 calc R U . . .
C00B C 0.2521(5) 0.0113(3) 0.5539(5) 0.1023(16) Uani 1 1 d . . . . .
H00B H 0.327575 -0.005395 0.506473 0.123 Uiso 1 1 calc R U . . .
C00C C 0.0293(4) 0.0589(2) 0.6971(5) 0.0848(12) Uani 1 1 d . . . . .
H00C H -0.045576 0.075019 0.746302 0.102 Uiso 1 1 calc R U . . .
C00G C 0.0692(6) -0.0166(3) 0.7039(6) 0.1119(18) Uani 1 1 d . . . . .
H00G H 0.020692 -0.051984 0.756787 0.134 Uiso 1 1 calc R U . . .
S1 S 0.05159(12) 0.250000 0.00579(14) 0.0765(5) Uani 1 2 d S T P . .
F1 F 0.0295(5) 0.19195(18) 0.2587(4) 0.1754(18) Uani 1 1 d . . . . .
F2 F 0.2045(5) 0.250000 0.2255(5) 0.163(2) Uani 1 2 d S T P . .
O1 O 0.1187(4) 0.1842(3) -0.0408(4) 0.1627(19) Uani 1 1 d . . . . .
O2 O -0.0834(4) 0.250000 -0.0097(6) 0.148(2) Uani 1 2 d S T P . .
C00I C 0.0797(7) 0.250000 0.1953(6) 0.0737(15) Uani 1 2 d S T P . .

loop_
_atom_site_aniso_label
_atom_site_aniso_U_11
_atom_site_aniso_U_22
_atom_site_aniso_U_33
_atom_site_aniso_U_23
_atom_site_aniso_U_13
_atom_site_aniso_U_12
N002 0.0446(14) 0.0702(17) 0.0439(14) -0.0055(13) -0.0010(11) -0.0005(13)
C1 0.063(2) 0.067(2) 0.0536(19) -0.0135(17) -0.0109(16) 0.0011(18)
C008 0.040(2) 0.072(3) 0.045(2) 0.000 -0.0006(19) 0.000
C2 0.139(5) 0.074(3) 0.113(4) -0.026(3) -0.047(4) 0.015(3)
C009 0.072(2) 0.095(3) 0.073(2) -0.010(2) -0.004(2) 0.017(2)
C3 0.0404(16) 0.088(2) 0.0550(18) -0.0023(16) 0.0008(14) -0.0058(15)
C00B 0.100(4) 0.114(4) 0.093(3) -0.034(3) -0.019(3) 0.038(3)
C00C 0.091(3) 0.069(2) 0.094(3) -0.009(2) 0.002(2) -0.011(2)
C00G 0.134(5) 0.068(3) 0.134(5) -0.010(3) -0.017(4) -0.016(3)
S1 0.0440(7) 0.1396(14) 0.0460(7) 0.000 -0.0051(5) 0.000
F1 0.299(5) 0.115(2) 0.112(2) 0.050(2) 0.027(3) -0.050(3)
F2 0.133(4) 0.246(6) 0.110(3) 0.000 -0.071(3) 0.000
O1 0.135(3) 0.224(4) 0.129(3) -0.106(3) -0.001(3) 0.052(3)
O2 0.045(2) 0.267(7) 0.133(4) 0.000 -0.026(3) 0.000
C00I 0.100(4) 0.058(3) 0.063(3) 0.000 -0.003(3) 0.000

loop_
_atom_type_symbol
_atom_type_description
_atom_type_scat_dispersion_real
_atom_type_scat_dispersion_imag
_atom_type_scat_source
C C 0.0033 0.0016 'International Tables Vol C Tables 4.2.6.8 and 6.1.1.4'
H H 0.0000 0.0000 'International Tables Vol C Tables 4.2.6.8 and 6.1.1.4'
F F 0.0171 0.0103 'International Tables Vol C Tables 4.2.6.8 and 6.1.1.4'
N N 0.0061 0.0033 'International Tables Vol C Tables 4.2.6.8 and 6.1.1.4'
O O 0.0106 0.0060 'International Tables Vol C Tables 4.2.6.8 and 6.1.1.4'
S S 0.1246 0.1234 'International Tables Vol C Tables 4.2.6.8 and 6.1.1.4'

loop_
_geom_angle_atom_site_label_1
_geom_angle_atom_site_label_2
_geom_angle_atom_site_label_3
_geom_angle
_geom_angle_site_symmetry_1
_geom_angle_site_symmetry_3
_geom_angle_publ_flag
C008 N002 C3 108.2(3) . . ?
C008 N002 C1 125.9(3) . . ?
C3 N002 C1 125.9(3) . . ?
C009 C1 C00C 122.3(4) . . ?
C009 C1 N002 119.7(3) . . ?
C00C C1 N002 118.1(3) . . ?
N002 C008 N002 108.4(4) 8_565 . ?
N002 C008 H008 125.8 8_565 . ?
N002 C008 H008 125.8 . . ?
C00G C2 C00B 121.9(5) . . ?
C00G C2 H2 119.1 . . ?
C00B C2 H2 119.1 . . ?
C1 C009 C00B 117.6(5) . . ?
C1 C009 H009 121.2 . . ?
C00B C009 H009 121.2 . . ?
C3 C3 N002 107.61(18) 8_565 . ?
C3 C3 H3 126.2 8_565 . ?
N002 C3 H3 126.2 . . ?
C2 C00B C009 119.5(5) . . ?
C2 C00B H00B 120.3 . . ?
C009 C00B H00B 120.3 . . ?
C1 C00C C00G 119.2(5) . . ?
C1 C00C H00C 120.4 . . ?
C00G C00C H00C 120.4 . . ?
C2 C00G C00C 119.6(5) . . ?
C2 C00G H00G 120.2 . . ?
C00C C00G H00G 120.2 . . ?
O2 S1 O1 116.7(2) . . ?
O2 S1 O1 116.7(2) . 8_565 ?
O1 S1 O1 109.9(4) . 8_565 ?
O2 S1 C00I 105.2(3) . . ?
O1 S1 C00I 103.1(2) . . ?
O1 S1 C00I 103.1(2) 8_565 . ?
F1 C00I F1 104.9(6) 8_565 . ?
F1 C00I F2 106.9(4) 8_565 . ?
F1 C00I F2 106.9(4) . . ?
F1 C00I S1 113.0(3) 8_565 . ?
F1 C00I S1 113.0(3) . . ?
F2 C00I S1 111.7(5) . . ?

loop_
_geom_bond_atom_site_label_1
_geom_bond_atom_site_label_2
_geom_bond_distance
_geom_bond_site_symmetry_2
_geom_bond_publ_flag
N002 C008 1.334(3) . ?
N002 C3 1.389(4) . ?
N002 C1 1.439(4) . ?
C1 C009 1.366(5) . ?
C1 C00C 1.370(5) . ?
C008 H008 0.9300 . ?
C2 C00G 1.349(7) . ?
C2 C00B 1.363(7) . ?
C2 H2 0.9300 . ?
C009 C00B 1.410(6) . ?
C009 H009 0.9300 . ?
C3 C3 1.325(7) 8_565 ?
C3 H3 0.9300 . ?
C00B H00B 0.9300 . ?
C00C C00G 1.380(6) . ?
C00C H00C 0.9300 . ?
C00G H00G 0.9300 . ?
S1 O2 1.377(4) . ?
S1 O1 1.404(4) . ?
S1 O1 1.404(4) 8_565 ?
S1 C00I 1.784(6) . ?
F1 C00I 1.278(4) . ?
F2 C00I 1.296(7) . ?

loop_
_geom_torsion_atom_site_label_1
_geom_torsion_atom_site_label_2
_geom_torsion_atom_site_label_3
_geom_torsion_atom_site_label_4
_geom_torsion
_geom_torsion_site_symmetry_1
_geom_torsion_site_symmetry_2
_geom_torsion_site_symmetry_3
_geom_torsion_site_symmetry_4
_geom_torsion_publ_flag
C008 N002 C1 C009 -39.8(5) . . . . ?
C3 N002 C1 C009 143.0(3) . . . . ?
C008 N002 C1 C00C 140.2(4) . . . . ?
C3 N002 C1 C00C -37.0(5) . . . . ?
C3 N002 C008 N002 -0.3(4) . . . 8_565 ?
C1 N002 C008 N002 -178.0(2) . . . 8_565 ?
C00C C1 C009 C00B -0.1(6) . . . . ?
N002 C1 C009 C00B 179.9(3) . . . . ?
C008 N002 C3 C3 0.2(3) . . . 8_565 ?
C1 N002 C3 C3 177.8(2) . . . 8_565 ?
C00G C2 C00B C009 -0.1(8) . . . . ?
C1 C009 C00B C2 0.4(6) . . . . ?
C009 C1 C00C C00G -0.5(6) . . . . ?
N002 C1 C00C C00G 179.5(4) . . . . ?
C00B C2 C00G C00C -0.6(8) . . . . ?
C1 C00C C00G C2 0.9(7) . . . . ?
O2 S1 C00I F1 -59.5(4) . . . 8_565 ?
O1 S1 C00I F1 177.7(4) . . . 8_565 ?
O1 S1 C00I F1 63.3(5) 8_565 . . 8_565 ?
O2 S1 C00I F1 59.5(4) . . . . ?
O1 S1 C00I F1 -63.3(5) . . . . ?
O1 S1 C00I F1 -177.7(4) 8_565 . . . ?
O2 S1 C00I F2 180.000(0) . . . . ?
O1 S1 C00I F2 57.2(2) . . . . ?
O1 S1 C00I F2 -57.2(2) 8_565 . . . ?
